data_7719008
loop_
_publ_author_name
'Ma, Shihua'
'Geng, Lei'
'Zhu, Baozhu'
'Meng, Changyu'

_publ_section_title
;
 Achieving balanced UV SHG responses, optical band gaps and birefringence
 in rare earth compounds
 Ln(IO<sub>3</sub>)(SO<sub>4</sub>)&#xb7;3H<sub>2</sub>O (Ln = Y, Gd, Er,
 Ho, Dy, Eu).
;
_journal_issue 20
_journal_name_full 'Dalton transactions (Cambridge, England : 2003)'
_journal_page_first 8183
_journal_page_last 8189
_journal_paper_doi 10.1039/d5dt00613a
_journal_volume 54
_journal_year 2025
_chemical_formula_sum 'Gd H6 I O10 S'
_chemical_formula_weight 482.26
_space_group_crystal_system orthorhombic
_space_group_IT_number 19
_space_group_name_Hall 'P 2ac 2ab'
_space_group_name_H-M_alt 'P 21 21 21'
_atom_sites_solution_hydrogens difmap
_audit_creation_method SHELXL-2014/7
_audit_update_record
;
2025-03-14 deposited with the CCDC.	2025-04-14 downloaded from the CCDC.
;
_cell_angle_alpha 90
_cell_angle_beta 90
_cell_angle_gamma 90
_cell_formula_units_Z 4
_cell_length_a 6.7498(4)
_cell_length_b 8.8689(6)
_cell_length_c 13.7695(7)
_cell_measurement_reflns_used 3887
_cell_measurement_temperature 296(2)
_cell_measurement_theta_max 27.57
_cell_measurement_theta_min 2.73
_cell_volume 824.29(9)
_computing_structure_refinement 'SHELXL-2014/7 (Sheldrick, 2014)'
_diffrn_ambient_temperature 296(2)
_diffrn_measured_fraction_theta_full 0.999
_diffrn_measured_fraction_theta_max 0.996
_diffrn_measurement_device_type 'Bruker APEX-II CCD'
_diffrn_radiation_type MoK\a
_diffrn_radiation_wavelength 0.71073
_diffrn_reflns_av_R_equivalents 0.0171
_diffrn_reflns_av_unetI/netI 0.0231
_diffrn_reflns_Laue_measured_fraction_full 0.999
_diffrn_reflns_Laue_measured_fraction_max 0.996
_diffrn_reflns_limit_h_max 8
_diffrn_reflns_limit_h_min -8
_diffrn_reflns_limit_k_max 9
_diffrn_reflns_limit_k_min -11
_diffrn_reflns_limit_l_max 16
_diffrn_reflns_limit_l_min -17
_diffrn_reflns_number 4091
_diffrn_reflns_point_group_measured_fraction_full 0.999
_diffrn_reflns_point_group_measured_fraction_max 0.998
_diffrn_reflns_theta_full 25.242
_diffrn_reflns_theta_max 27.574
_diffrn_reflns_theta_min 2.732
_exptl_absorpt_coefficient_mu 12.079
_exptl_crystal_colour COLORLESS
_exptl_crystal_density_diffrn 3.886
_exptl_crystal_description STICK
_exptl_crystal_F_000 876
_refine_diff_density_max 1.045
_refine_diff_density_min -0.609
_refine_diff_density_rms 0.132
_refine_ls_abs_structure_details
;
 Refined as an inversion twin.
;
_refine_ls_abs_structure_Flack 0.276(15)
_refine_ls_extinction_coef 0.0061(3)
_refine_ls_extinction_expression Fc^*^=kFc[1+0.001xFc^2^\l^3^/sin(2\q)]^-1/4^
_refine_ls_extinction_method 'SHELXL-2014/7 (Sheldrick 2014'
_refine_ls_goodness_of_fit_ref 1.006
_refine_ls_hydrogen_treatment refxyz
_refine_ls_matrix_type full
_refine_ls_number_parameters 138
_refine_ls_number_reflns 1774
_refine_ls_number_restraints 9
_refine_ls_restrained_S_all 1.004
_refine_ls_R_factor_all 0.0148
_refine_ls_R_factor_gt 0.0147
_refine_ls_shift/su_max 0.006
_refine_ls_shift/su_mean 0.000
_refine_ls_structure_factor_coef Fsqd
_refine_ls_weighting_details 'w=1/[\s^2^(Fo^2^)+(0.0205P)^2^+1.0359P] where P=(Fo^2^+2Fc^2^)/3'
_refine_ls_weighting_scheme calc
_refine_ls_wR_factor_gt 0.0375
_refine_ls_wR_factor_ref 0.0376
_reflns_Friedel_coverage 0.697
_reflns_Friedel_fraction_full 1.000
_reflns_Friedel_fraction_max 1.000
_reflns_number_gt 1770
_reflns_number_total 1774
_reflns_threshold_expression 'I > 2\s(I)'
_cod_data_source_file d5dt00613a2.cif
_cod_data_source_block A_CCDC2
_cod_database_code 7719008
_shelx_shelxl_version_number 2014/7
_shelx_space_group_comment
;
The symmetry employed for this shelxl refinement is uniquely defined
by the following loop, which should always be used as a source of
symmetry information in preference to the above space-group names.
They are only intended as comments.
;

loop_
_space_group_symop_operation_xyz
'x, y, z'
'-x+1/2, -y, z+1/2'
'-x, y+1/2, -z+1/2'
'x+1/2, -y+1/2, -z'

loop_
_atom_site_label
_atom_site_type_symbol
_atom_site_fract_x
_atom_site_fract_y
_atom_site_fract_z
_atom_site_U_iso_or_equiv
_atom_site_adp_type
_atom_site_occupancy
_atom_site_site_symmetry_order
_atom_site_calc_flag
_atom_site_refinement_flags_posn
_atom_site_refinement_flags_adp
_atom_site_refinement_flags_occupancy
_atom_site_disorder_assembly
_atom_site_disorder_group
Gd1 Gd 0.23929(4) 0.63695(3) 0.31393(2) 0.00766(9) Uani 1 1 d . . . . .
I1 I 0.04453(5) 0.48336(4) 0.07258(2) 0.00910(10) Uani 1 1 d . . . . .
S1 S 0.24448(19) 0.00220(16) 0.68320(8) 0.0090(2) Uani 1 1 d . . . . .
O1 O 0.0051(6) 0.2944(5) 0.1136(3) 0.0185(10) Uani 1 1 d . . . . .
O2 O 0.0852(6) 0.0597(5) 0.2386(3) 0.0147(9) Uani 1 1 d . . . . .
O3 O 0.6977(7) 0.0578(5) 0.0300(3) 0.0169(10) Uani 1 1 d . . . . .
O4 O 0.2221(7) 0.1624(5) 0.7076(3) 0.0204(9) Uani 1 1 d . . . . .
O5 O 0.2254(7) 0.0143(5) 0.0789(3) 0.0211(9) Uani 1 1 d . . . . .
O6 O 0.2495(7) 0.5387(5) 0.1488(3) 0.0162(8) Uani 1 1 d . . . . .
O7 O 0.4309(6) 0.0813(5) 0.2153(3) 0.0209(10) Uani 1 1 d . . . . .
O8 O 0.4462(7) 0.2244(5) 0.4706(4) 0.0249(10) Uani 1 1 d D . . . .
O9 O 0.5852(7) 0.3471(6) 0.0995(3) 0.0229(10) Uani 1 1 d D . . . .
O10 O 0.2231(7) 0.3603(5) 0.3250(3) 0.0205(10) Uani 1 1 d D . . . .
H1 H 0.549(6) 0.277(6) 0.482(5) 0.031 Uiso 1 1 d D U . . .
H2 H 0.478(9) 0.138(4) 0.450(5) 0.031 Uiso 1 1 d D U . . .
H3 H 0.496(8) 0.407(6) 0.119(5) 0.031 Uiso 1 1 d D U . . .
H4 H 0.591(10) 0.270(5) 0.136(4) 0.031 Uiso 1 1 d D U . . .
H5 H 0.232(11) 0.316(6) 0.271(2) 0.031 Uiso 1 1 d D U . . .
H6 H 0.293(9) 0.317(7) 0.367(3) 0.031 Uiso 1 1 d D U . . .

loop_
_atom_site_aniso_label
_atom_site_aniso_U_11
_atom_site_aniso_U_22
_atom_site_aniso_U_33
_atom_site_aniso_U_23
_atom_site_aniso_U_13
_atom_site_aniso_U_12
Gd1 0.00621(13) 0.00926(14) 0.00751(13) -0.00023(9) 0.00016(11) 0.00072(10)
I1 0.00890(18) 0.00994(17) 0.00847(16) -0.00037(13) 0.00016(13) -0.00048(13)
S1 0.0061(5) 0.0108(6) 0.0100(5) -0.0017(4) -0.0010(6) 0.0001(5)
O1 0.016(2) 0.011(2) 0.029(2) 0.0060(18) 0.0065(19) -0.0015(17)
O2 0.007(2) 0.018(2) 0.019(2) 0.0000(17) 0.0023(17) 0.0023(17)
O3 0.021(2) 0.019(2) 0.0112(19) -0.0037(16) -0.0023(17) -0.0010(17)
O4 0.031(2) 0.012(2) 0.018(2) -0.0049(16) -0.005(2) 0.0071(19)
O5 0.029(3) 0.021(2) 0.0125(18) 0.0018(19) -0.0035(19) 0.001(2)
O6 0.0114(18) 0.024(2) 0.0131(17) -0.0053(16) 0.0010(18) -0.0053(19)
O7 0.011(2) 0.028(2) 0.023(2) -0.0049(18) 0.0043(19) -0.0081(19)
O8 0.027(3) 0.019(2) 0.028(3) 0.005(2) -0.002(2) 0.003(2)
O9 0.025(2) 0.023(3) 0.020(2) 0.0047(19) 0.0014(19) 0.012(2)
O10 0.029(2) 0.012(2) 0.021(2) -0.0012(17) -0.008(2) 0.003(2)

loop_
_atom_type_symbol
_atom_type_description
_atom_type_scat_dispersion_real
_atom_type_scat_dispersion_imag
_atom_type_scat_source
O O 0.0106 0.0060 'International Tables Vol C Tables 4.2.6.8 and 6.1.1.4'
H H 0.0000 0.0000 'International Tables Vol C Tables 4.2.6.8 and 6.1.1.4'
S S 0.1246 0.1234 'International Tables Vol C Tables 4.2.6.8 and 6.1.1.4'
I I -0.4742 1.8119 'International Tables Vol C Tables 4.2.6.8 and 6.1.1.4'
Gd Gd -0.1653 3.9035 'International Tables Vol C Tables 4.2.6.8 and 6.1.1.4'

loop_
_geom_angle_atom_site_label_1
_geom_angle_atom_site_label_2
_geom_angle_atom_site_label_3
_geom_angle
_geom_angle_site_symmetry_1
_geom_angle_site_symmetry_3
_geom_angle_publ_flag
O3 Gd1 O7 85.39(15) 3_655 3_655 ?
O3 Gd1 O4 143.44(16) 3_655 2_564 ?
O7 Gd1 O4 86.87(15) 3_655 2_564 ?
O3 Gd1 O1 85.15(16) 3_655 3 ?
O7 Gd1 O1 149.77(16) 3_655 3 ?
O4 Gd1 O1 83.84(15) 2_564 3 ?
O3 Gd1 O2 111.25(15) 3_655 3 ?
O7 Gd1 O2 139.66(15) 3_655 3 ?
O4 Gd1 O2 97.52(16) 2_564 3 ?
O1 Gd1 O2 70.28(15) 3 3 ?
O3 Gd1 O6 139.24(15) 3_655 . ?
O7 Gd1 O6 74.60(16) 3_655 . ?
O4 Gd1 O6 71.45(15) 2_564 . ?
O1 Gd1 O6 128.38(16) 3 . ?
O2 Gd1 O6 69.09(15) 3 . ?
O3 Gd1 O10 69.28(15) 3_655 . ?
O7 Gd1 O10 80.85(16) 3_655 . ?
O4 Gd1 O10 143.99(15) 2_564 . ?
O1 Gd1 O10 121.90(15) 3 . ?
O2 Gd1 O10 72.20(15) 3 . ?
O6 Gd1 O10 72.67(14) . . ?
O3 Gd1 O9 72.28(15) 3_655 3_655 ?
O7 Gd1 O9 77.70(16) 3_655 3_655 ?
O4 Gd1 O9 71.16(16) 2_564 3_655 ?
O1 Gd1 O9 72.07(16) 3 3_655 ?
O2 Gd1 O9 141.62(15) 3 3_655 ?
O6 Gd1 O9 134.09(14) . 3_655 ?
O10 Gd1 O9 137.06(15) . 3_655 ?
O1 I1 O3 98.3(2) . 4_455 ?
O1 I1 O6 100.7(2) . . ?
O3 I1 O6 94.11(19) 4_455 . ?
O5 S1 O7 111.1(3) 2 2 ?
O5 S1 O4 109.7(3) 2 . ?
O7 S1 O4 109.7(3) 2 . ?
O5 S1 O2 111.2(3) 2 2 ?
O7 S1 O2 106.5(2) 2 2 ?
O4 S1 O2 108.7(2) . 2 ?
I1 O1 Gd1 141.7(2) . 3_545 ?
S1 O2 Gd1 130.9(2) 2_554 3_545 ?
I1 O3 Gd1 155.1(2) 4 3_645 ?
S1 O4 Gd1 151.1(3) . 2_565 ?
I1 O6 Gd1 128.2(2) . . ?
S1 O7 Gd1 146.3(3) 2_554 3_645 ?

loop_
_geom_bond_atom_site_label_1
_geom_bond_atom_site_label_2
_geom_bond_distance
_geom_bond_site_symmetry_2
_geom_bond_publ_flag
Gd1 O3 2.300(4) 3_655 ?
Gd1 O7 2.316(4) 3_655 ?
Gd1 O4 2.319(4) 2_564 ?
Gd1 O1 2.381(4) 3 ?
Gd1 O2 2.407(4) 3 ?
Gd1 O6 2.436(4) . ?
Gd1 O10 2.461(4) . ?
Gd1 O9 2.510(5) 3_655 ?
I1 O1 1.788(4) . ?
I1 O3 1.788(4) 4_455 ?
I1 O6 1.804(4) . ?
S1 O5 1.458(4) 2 ?
S1 O7 1.465(4) 2 ?
S1 O4 1.468(4) . ?
S1 O2 1.485(4) 2 ?
O1 Gd1 2.381(4) 3_545 ?
O2 S1 1.485(4) 2_554 ?
O2 Gd1 2.407(4) 3_545 ?
O3 I1 1.788(4) 4 ?
O3 Gd1 2.300(4) 3_645 ?
O4 Gd1 2.319(4) 2_565 ?
O5 S1 1.458(4) 2_554 ?
O7 S1 1.465(4) 2_554 ?
O7 Gd1 2.316(4) 3_645 ?
O9 Gd1 2.510(5) 3_645 ?
